data_7058842
loop_
_publ_author_name
'Divya, Thekke Thattariyil'
'Raghav, Darpan'
'Rathinasamy, Krishnan'
'Chakkumkumarath, Lakshmi'

_publ_section_title
;
 Multifunctional fluorescent leucomalachite green derivatives for
 chemodosimetric detection of Fe3+, specific imaging of lipid droplets and
 intracellular pH monitoring
;
_journal_issue 41
_journal_name_full 'New Journal of Chemistry'
_journal_page_first 16349
_journal_paper_doi 10.1039/C9NJ04267A
_journal_volume 43
_journal_year 2019
_chemical_formula_moiety 'C35 H39 N3'
_chemical_formula_sum 'C35 H39 N3'
_chemical_formula_weight 501.69
_space_group_crystal_system monoclinic
_space_group_IT_number 14
_space_group_name_Hall '-P 2ybc'
_space_group_name_H-M_alt 'P 1 21/c 1'
_symmetry_space_group_name_Hall '-P 2ybc'
_symmetry_space_group_name_H-M 'P 1 21/c 1'
_atom_sites_solution_hydrogens geom
_audit_creation_method SHELXL-2014/7
_audit_update_record
;
2019-05-17 deposited with the CCDC.    2019-09-27 downloaded from the CCDC.
;
_cell_angle_alpha 90
_cell_angle_beta 91.861(12)
_cell_angle_gamma 90
_cell_formula_units_Z 4
_cell_length_a 13.777(3)
_cell_length_b 10.069(2)
_cell_length_c 20.859(4)
_cell_measurement_reflns_used 1481
_cell_measurement_temperature 296(2)
_cell_measurement_theta_max 38.678
_cell_measurement_theta_min 4.824
_cell_volume 2892.0(10)
_computing_cell_refinement 'APEX2/SAINT (Bruker, 2004)'
_computing_data_collection 'APEX2 (Bruker, 2004)'
_computing_data_reduction 'SAINT/XPREP (Bruker, 2004)'
_computing_molecular_graphics 'ORTEP3 (Farrugia, 1997) and Mercury (Bruno et al., 2002)'
_computing_publication_material 'SHELXL-97 (Sheldrick, 1997)'
_computing_structure_refinement 'SHELXL-97 (Sheldrick, 1997)'
_computing_structure_solution 'SIR92 (Altornare et al., 1993)'
_diffrn_ambient_temperature 296(2)
_diffrn_measured_fraction_theta_full 1.000
_diffrn_measured_fraction_theta_max 0.961
_diffrn_measurement_device_type 'Bruker axs kappa apex2 CCD Diffractometer'
_diffrn_measurement_method '\w and \f scan'
_diffrn_radiation_type MoK\a
_diffrn_radiation_wavelength 0.71073
_diffrn_reflns_av_R_equivalents 0.0936
_diffrn_reflns_av_unetI/netI 0.1546
_diffrn_reflns_Laue_measured_fraction_full 1.000
_diffrn_reflns_Laue_measured_fraction_max 0.961
_diffrn_reflns_limit_h_max 18
_diffrn_reflns_limit_h_min -18
_diffrn_reflns_limit_k_max 9
_diffrn_reflns_limit_k_min -13
_diffrn_reflns_limit_l_max 27
_diffrn_reflns_limit_l_min -27
_diffrn_reflns_number 23022
_diffrn_reflns_point_group_measured_fraction_full 1.000
_diffrn_reflns_point_group_measured_fraction_max 0.961
_diffrn_reflns_theta_full 25.242
_diffrn_reflns_theta_max 28.507
_diffrn_reflns_theta_min 1.479
_exptl_absorpt_coefficient_mu 0.067
_exptl_absorpt_correction_T_max 0.980
_exptl_absorpt_correction_T_min 0.977
_exptl_absorpt_correction_type multi-scan
_exptl_absorpt_process_details 'SADABS (Bruker, 1999)'
_exptl_crystal_density_diffrn 1.152
_exptl_crystal_description block
_exptl_crystal_F_000 1080
_exptl_crystal_preparation Luminescent
_exptl_crystal_recrystallization_method 'Re-crystallisation from solvent: Ethyl acetate-hexanes'
_exptl_crystal_size_max 0.350
_exptl_crystal_size_mid 0.350
_exptl_crystal_size_min 0.300
_refine_diff_density_max 0.368
_refine_diff_density_min -0.524
_refine_diff_density_rms 0.073
_refine_ls_extinction_method none
_refine_ls_goodness_of_fit_ref 0.915
_refine_ls_hydrogen_treatment constr
_refine_ls_matrix_type full
_refine_ls_number_parameters 349
_refine_ls_number_reflns 7049
_refine_ls_number_restraints 0
_refine_ls_restrained_S_all 0.915
_refine_ls_R_factor_all 0.2423
_refine_ls_R_factor_gt 0.0785
_refine_ls_shift/su_max 0.000
_refine_ls_shift/su_mean 0.000
_refine_ls_structure_factor_coef Fsqd
_refine_ls_weighting_details 'w=1/[\s^2^(Fo^2^)+(0.1519P)^2^] where P=(Fo^2^+2Fc^2^)/3'
_refine_ls_weighting_scheme calc
_refine_ls_wR_factor_gt 0.2029
_refine_ls_wR_factor_ref 0.3058
_reflns_Friedel_coverage 0.000
_reflns_number_gt 2331
_reflns_number_total 7049
_reflns_threshold_expression 'I > 2\s(I)'
_cod_data_source_file c9nj04267a2.cif
_cod_data_source_block shelx
_cod_depositor_comments 'Adding full bibliography for 7058842.cif.'
_cod_original_cell_volume 2892.2(11)
_cod_database_code 7058842
_shelx_shelxl_version_number 2014/7
_shelx_space_group_comment
;
The symmetry employed for this shelxl refinement is uniquely defined
by the following loop, which should always be used as a source of
symmetry information in preference to the above space-group names.
They are only intended as comments.
;
_shelx_estimated_absorpt_t_min 0.977
_shelx_estimated_absorpt_t_max 0.980

loop_
_space_group_symop_operation_xyz
'x, y, z'
'-x, y+1/2, -z+1/2'
'-x, -y, -z'
'x, -y-1/2, z-1/2'

loop_
_atom_site_label
_atom_site_type_symbol
_atom_site_fract_x
_atom_site_fract_y
_atom_site_fract_z
_atom_site_U_iso_or_equiv
_atom_site_adp_type
_atom_site_occupancy
_atom_site_site_symmetry_order
_atom_site_calc_flag
_atom_site_refinement_flags_posn
_atom_site_refinement_flags_adp
C1 C 0.2818(4) 0.9433(4) -0.0243(2) 0.0928(17) Uani 1 1 d . .
H1A H 0.2481 0.9934 0.0072 0.139 Uiso 1 1 calc R U
H1B H 0.2646 0.9761 -0.0663 0.139 Uiso 1 1 calc R U
H1C H 0.3506 0.9522 -0.0166 0.139 Uiso 1 1 calc R U
C2 C 0.1754(4) 0.7645(5) -0.0609(2) 0.0944(17) Uani 1 1 d . .
H2A H 0.1867 0.6758 -0.0757 0.142 Uiso 1 1 calc R U
H2B H 0.1693 0.8235 -0.0969 0.142 Uiso 1 1 calc R U
H2C H 0.1166 0.7665 -0.0374 0.142 Uiso 1 1 calc R U
C3 C 0.2736(3) 0.7405(4) 0.03819(16) 0.0495(10) Uani 1 1 d . .
C4 C 0.2366(3) 0.6140(4) 0.04782(17) 0.0606(12) Uani 1 1 d . .
H4 H 0.1997 0.5733 0.0152 0.073 Uiso 1 1 calc R U
C5 C 0.2536(3) 0.5479(4) 0.10479(17) 0.0562(11) Uani 1 1 d . .
H5 H 0.2286 0.4627 0.1094 0.067 Uiso 1 1 calc R U
C6 C 0.3065(3) 0.6034(3) 0.15554(16) 0.0449(9) Uani 1 1 d . .
C7 C 0.3445(3) 0.7273(4) 0.14551(18) 0.0534(10) Uani 1 1 d . .
H7 H 0.3819 0.7671 0.1781 0.064 Uiso 1 1 calc R U
C8 C 0.3290(3) 0.7951(4) 0.08802(18) 0.0549(11) Uani 1 1 d . .
H8 H 0.3562 0.8788 0.0830 0.066 Uiso 1 1 calc R U
C9 C 0.3092(3) 0.5320(3) 0.21974(16) 0.0476(10) Uani 1 1 d . .
H9 H 0.3226 0.4384 0.2108 0.057 Uiso 1 1 calc R U
C10 C 0.2110(3) 0.5366(4) 0.24963(16) 0.0460(9) Uani 1 1 d . .
C11 C 0.1511(3) 0.6457(4) 0.24544(18) 0.0560(11) Uani 1 1 d . .
H11 H 0.1696 0.7165 0.2200 0.067 Uiso 1 1 calc R U
C12 C 0.0653(3) 0.6554(4) 0.27695(19) 0.0627(12) Uani 1 1 d . .
H12 H 0.0275 0.7317 0.2726 0.075 Uiso 1 1 calc R U
C13 C 0.0349(3) 0.5514(5) 0.31533(19) 0.0650(12) Uani 1 1 d . .
C14 C 0.0927(4) 0.4383(5) 0.3185(2) 0.0711(13) Uani 1 1 d . .
H14 H 0.0735 0.3659 0.3427 0.085 Uiso 1 1 calc R U
C15 C 0.1782(3) 0.4321(4) 0.28600(19) 0.0598(11) Uani 1 1 d . .
H15 H 0.2151 0.3549 0.2887 0.072 Uiso 1 1 calc R U
C16 C -0.1000(5) 0.6838(9) 0.3503(3) 0.144(3) Uani 1 1 d . .
H16A H -0.0540 0.7541 0.3579 0.216 Uiso 1 1 calc R U
H16B H -0.1453 0.6820 0.3844 0.216 Uiso 1 1 calc R U
H16C H -0.1345 0.6987 0.3102 0.216 Uiso 1 1 calc R U
C17 C -0.0747(5) 0.4577(8) 0.3924(3) 0.160(3) Uani 1 1 d . .
H17A H -0.0786 0.3741 0.3703 0.239 Uiso 1 1 calc R U
H17B H -0.1362 0.4774 0.4105 0.239 Uiso 1 1 calc R U
H17C H -0.0255 0.4528 0.4260 0.239 Uiso 1 1 calc R U
C18 C 0.3898(3) 0.5799(3) 0.26617(16) 0.0457(9) Uani 1 1 d . .
C19 C 0.3708(3) 0.6658(4) 0.3152(2) 0.0632(12) Uani 1 1 d . .
H19 H 0.3083 0.6991 0.3188 0.076 Uiso 1 1 calc R U
C20 C 0.4418(3) 0.7038(4) 0.3589(2) 0.0628(12) Uani 1 1 d . .
H20 H 0.4261 0.7620 0.3916 0.075 Uiso 1 1 calc R U
C21 C 0.5355(3) 0.6584(4) 0.35583(17) 0.0500(10) Uani 1 1 d . .
C22 C 0.5547(3) 0.5752(5) 0.30518(19) 0.0666(12) Uani 1 1 d . .
H22 H 0.6178 0.5449 0.3003 0.080 Uiso 1 1 calc R U
C23 C 0.4837(3) 0.5360(4) 0.26195(18) 0.0633(12) Uani 1 1 d . .
H23 H 0.4993 0.4785 0.2290 0.076 Uiso 1 1 calc R U
C24 C 0.6113(3) 0.6937(4) 0.40365(19) 0.0572(11) Uani 1 1 d . .
H24A H 0.6505 0.6145 0.4099 0.069 Uiso 1 1 calc R U
H24B H 0.6523 0.7582 0.3831 0.069 Uiso 1 1 calc R U
C25 C 0.5961(3) 0.7414(4) 0.46238(19) 0.0570(11) Uani 1 1 d . .
H25A H 0.5583 0.6747 0.4840 0.068 Uiso 1 1 calc R U
H25B H 0.5540 0.8180 0.4564 0.068 Uiso 1 1 calc R U
C26 C 0.6729(3) 0.7821(4) 0.50815(18) 0.0503(10) Uani 1 1 d . .
C27 C 0.6510(3) 0.8322(4) 0.57506(18) 0.0532(10) Uani 1 1 d . .
C28 C 0.7537(3) 0.8673(4) 0.5972(2) 0.0612(12) Uani 1 1 d . .
C29 C 0.8145(3) 0.8327(4) 0.5492(2) 0.0601(11) Uani 1 1 d . .
C30 C 0.6082(3) 0.7240(4) 0.6165(2) 0.0676(12) Uani 1 1 d . .
H30A H 0.6513 0.6491 0.6182 0.101 Uiso 1 1 calc R U
H30B H 0.5464 0.6971 0.5983 0.101 Uiso 1 1 calc R U
H30C H 0.5998 0.7576 0.6590 0.101 Uiso 1 1 calc R U
C31 C 0.5843(3) 0.9543(4) 0.5726(2) 0.0772(14) Uani 1 1 d . .
H31A H 0.5794 0.9905 0.6150 0.116 Uiso 1 1 calc R U
H31B H 0.5210 0.9287 0.5565 0.116 Uiso 1 1 calc R U
H31C H 0.6108 1.0200 0.5448 0.116 Uiso 1 1 calc R U
C32 C 0.7893(4) 0.9269(4) 0.6528(2) 0.0820(16) Uani 1 1 d . .
H32 H 0.7480 0.9512 0.6852 0.098 Uiso 1 1 calc R U
C33 C 0.8878(5) 0.9491(6) 0.6589(3) 0.100(2) Uani 1 1 d . .
H33 H 0.9133 0.9886 0.6961 0.120 Uiso 1 1 calc R U
C34 C 0.9483(5) 0.9142(6) 0.6114(4) 0.104(2) Uani 1 1 d . .
H34 H 1.0145 0.9305 0.6167 0.125 Uiso 1 1 calc R U
C35 C 0.9134(3) 0.8548(5) 0.5552(2) 0.0793(14) Uani 1 1 d . .
H35 H 0.9549 0.8308 0.5229 0.095 Uiso 1 1 calc R U
N1 N 0.2551(3) 0.8058(3) -0.01994(15) 0.0698(11) Uani 1 1 d . .
N2 N -0.0502(3) 0.5602(6) 0.3481(2) 0.1084(16) Uani 1 1 d . .
N3 N 0.7635(2) 0.7793(3) 0.49507(15) 0.0552(9) Uani 1 1 d . .

loop_
_atom_site_aniso_label
_atom_site_aniso_U_11
_atom_site_aniso_U_22
_atom_site_aniso_U_33
_atom_site_aniso_U_23
_atom_site_aniso_U_13
_atom_site_aniso_U_12
C1 0.148(5) 0.066(3) 0.064(3) 0.014(2) -0.006(3) -0.015(3)
C2 0.115(4) 0.104(4) 0.063(3) 0.014(3) -0.032(3) -0.017(3)
C3 0.063(3) 0.052(2) 0.034(2) -0.0011(17) 0.0059(18) -0.0009(19)
C4 0.086(3) 0.056(3) 0.039(2) -0.0082(19) -0.005(2) -0.012(2)
C5 0.081(3) 0.044(2) 0.044(2) -0.0039(18) -0.002(2) -0.011(2)
C6 0.052(2) 0.045(2) 0.038(2) -0.0029(17) 0.0038(17) -0.0007(18)
C7 0.051(3) 0.060(3) 0.048(2) -0.0049(19) -0.0074(19) -0.004(2)
C8 0.059(3) 0.051(2) 0.054(2) 0.0004(19) -0.004(2) -0.0113(19)
C9 0.052(3) 0.047(2) 0.043(2) -0.0009(17) -0.0028(18) 0.0009(18)
C10 0.048(2) 0.051(2) 0.039(2) 0.0043(17) -0.0050(17) -0.0025(19)
C11 0.060(3) 0.059(3) 0.048(2) 0.0116(19) -0.001(2) 0.000(2)
C12 0.051(3) 0.086(3) 0.051(2) 0.005(2) -0.002(2) 0.008(2)
C13 0.046(3) 0.099(4) 0.050(3) 0.007(2) 0.001(2) -0.010(3)
C14 0.071(3) 0.081(3) 0.060(3) 0.019(2) 0.000(3) -0.022(3)
C15 0.064(3) 0.058(3) 0.057(3) 0.008(2) -0.008(2) -0.004(2)
C16 0.083(5) 0.216(9) 0.137(6) 0.013(5) 0.049(4) 0.031(5)
C17 0.136(6) 0.188(8) 0.160(7) 0.040(6) 0.079(5) -0.027(5)
C18 0.050(3) 0.050(2) 0.037(2) 0.0026(17) -0.0030(17) 0.0028(18)
C19 0.050(3) 0.071(3) 0.068(3) -0.017(2) -0.014(2) 0.014(2)
C20 0.060(3) 0.061(3) 0.067(3) -0.022(2) -0.009(2) 0.013(2)
C21 0.046(3) 0.062(2) 0.041(2) 0.0025(19) -0.0052(18) -0.0025(19)
C22 0.044(3) 0.107(3) 0.048(2) -0.009(2) -0.004(2) 0.018(2)
C23 0.057(3) 0.093(3) 0.040(2) -0.010(2) -0.001(2) 0.014(2)
C24 0.063(3) 0.056(2) 0.052(3) 0.013(2) -0.007(2) 0.004(2)
C25 0.064(3) 0.053(2) 0.052(3) 0.0089(19) -0.010(2) 0.003(2)
C26 0.048(3) 0.051(2) 0.051(2) 0.0056(18) -0.009(2) 0.0032(19)
C27 0.053(3) 0.059(2) 0.047(2) 0.0019(19) -0.0075(19) 0.007(2)
C28 0.075(3) 0.055(2) 0.053(3) 0.005(2) -0.019(2) -0.001(2)
C29 0.061(3) 0.057(2) 0.060(3) 0.013(2) -0.017(2) 0.000(2)
C30 0.071(3) 0.077(3) 0.055(3) 0.006(2) -0.001(2) 0.002(2)
C31 0.091(4) 0.075(3) 0.065(3) 0.000(2) -0.004(3) 0.029(3)
C32 0.106(4) 0.071(3) 0.066(3) 0.000(2) -0.034(3) -0.006(3)
C33 0.122(6) 0.087(4) 0.088(4) 0.010(3) -0.056(4) -0.023(4)
C34 0.086(5) 0.093(4) 0.129(6) 0.029(4) -0.053(4) -0.024(3)
C35 0.056(3) 0.091(4) 0.090(4) 0.021(3) -0.015(3) -0.007(3)
N1 0.103(3) 0.060(2) 0.046(2) 0.0086(17) -0.007(2) -0.016(2)
N2 0.068(3) 0.161(5) 0.098(3) 0.028(3) 0.035(3) 0.003(3)
N3 0.054(2) 0.061(2) 0.051(2) 0.0063(16) -0.0038(17) 0.0046(17)

loop_
_atom_type_symbol
_atom_type_description
_atom_type_scat_dispersion_real
_atom_type_scat_dispersion_imag
_atom_type_scat_source
C C 0.0033 0.0016 'International Tables Vol C Tables 4.2.6.8 and 6.1.1.4'
H H 0.0000 0.0000 'International Tables Vol C Tables 4.2.6.8 and 6.1.1.4'
N N 0.0061 0.0033 'International Tables Vol C Tables 4.2.6.8 and 6.1.1.4'

loop_
_geom_angle_atom_site_label_1
_geom_angle_atom_site_label_2
_geom_angle_atom_site_label_3
_geom_angle
N1 C1 H1A 109.5
N1 C1 H1B 109.5
H1A C1 H1B 109.5
N1 C1 H1C 109.5
H1A C1 H1C 109.5
H1B C1 H1C 109.5
N1 C2 H2A 109.5
N1 C2 H2B 109.5
H2A C2 H2B 109.5
N1 C2 H2C 109.5
H2A C2 H2C 109.5
H2B C2 H2C 109.5
C8 C3 C4 116.9(3)
C8 C3 N1 123.1(3)
C4 C3 N1 120.0(3)
C5 C4 C3 121.0(3)
C5 C4 H4 119.5
C3 C4 H4 119.5
C4 C5 C6 122.4(3)
C4 C5 H5 118.8
C6 C5 H5 118.8
C7 C6 C5 116.5(3)
C7 C6 C9 124.5(3)
C5 C6 C9 118.7(3)
C6 C7 C8 121.9(3)
C6 C7 H7 119.0
C8 C7 H7 119.0
C3 C8 C7 121.2(3)
C3 C8 H8 119.4
C7 C8 H8 119.4
C10 C9 C6 110.7(3)
C10 C9 C18 111.8(3)
C6 C9 C18 114.0(3)
C10 C9 H9 106.6
C6 C9 H9 106.6
C18 C9 H9 106.6
C11 C10 C15 115.9(4)
C11 C10 C9 122.9(3)
C15 C10 C9 121.2(3)
C10 C11 C12 123.4(4)
C10 C11 H11 118.3
C12 C11 H11 118.3
C11 C12 C13 120.1(4)
C11 C12 H12 120.0
C13 C12 H12 120.0
N2 C13 C14 121.7(5)
N2 C13 C12 120.9(5)
C14 C13 C12 117.5(4)
C15 C14 C13 120.7(4)
C15 C14 H14 119.6
C13 C14 H14 119.6
C14 C15 C10 122.4(4)
C14 C15 H15 118.8
C10 C15 H15 118.8
N2 C16 H16A 109.5
N2 C16 H16B 109.5
H16A C16 H16B 109.5
N2 C16 H16C 109.5
H16A C16 H16C 109.5
H16B C16 H16C 109.5
N2 C17 H17A 109.5
N2 C17 H17B 109.5
H17A C17 H17B 109.5
N2 C17 H17C 109.5
H17A C17 H17C 109.5
H17B C17 H17C 109.5
C19 C18 C23 117.0(3)
C19 C18 C9 121.3(3)
C23 C18 C9 121.7(3)
C20 C19 C18 121.6(4)
C20 C19 H19 119.2
C18 C19 H19 119.2
C19 C20 C21 121.8(4)
C19 C20 H20 119.1
C21 C20 H20 119.1
C20 C21 C22 116.2(3)
C20 C21 C24 122.5(4)
C22 C21 C24 121.3(4)
C23 C22 C21 121.9(4)
C23 C22 H22 119.0
C21 C22 H22 119.0
C22 C23 C18 121.4(4)
C22 C23 H23 119.3
C18 C23 H23 119.3
C25 C24 C21 125.6(4)
C25 C24 H24A 105.9
C21 C24 H24A 105.9
C25 C24 H24B 105.9
C21 C24 H24B 105.9
H24A C24 H24B 106.2
C24 C25 C26 124.6(4)
C24 C25 H25A 106.2
C26 C25 H25A 106.2
C24 C25 H25B 106.2
C26 C25 H25B 106.2
H25A C25 H25B 106.4
N3 C26 C25 122.9(4)
N3 C26 C27 115.1(3)
C25 C26 C27 122.1(4)
C28 C27 C30 111.7(3)
C28 C27 C26 98.4(3)
C30 C27 C26 112.0(3)
C28 C27 C31 112.0(3)
C30 C27 C31 110.5(4)
C26 C27 C31 111.8(3)
C29 C28 C32 121.0(5)
C29 C28 C27 107.7(3)
C32 C28 C27 131.3(5)
C28 C29 C35 121.0(4)
C28 C29 N3 112.3(4)
C35 C29 N3 126.6(5)
C27 C30 H30A 109.5
C27 C30 H30B 109.5
H30A C30 H30B 109.5
C27 C30 H30C 109.5
H30A C30 H30C 109.5
H30B C30 H30C 109.5
C27 C31 H31A 109.5
C27 C31 H31B 109.5
H31A C31 H31B 109.5
C27 C31 H31C 109.5
H31A C31 H31C 109.5
H31B C31 H31C 109.5
C33 C32 C28 118.1(6)
C33 C32 H32 121.0
C28 C32 H32 121.0
C34 C33 C32 121.0(5)
C34 C33 H33 119.5
C32 C33 H33 119.5
C33 C34 C35 121.5(6)
C33 C34 H34 119.3
C35 C34 H34 119.3
C29 C35 C34 117.4(6)
C29 C35 H35 121.3
C34 C35 H35 121.3
C3 N1 C2 119.8(4)
C3 N1 C1 118.0(3)
C2 N1 C1 115.9(4)
C13 N2 C16 119.5(5)
C13 N2 C17 119.6(5)
C16 N2 C17 119.0(6)
C26 N3 C29 106.4(4)

loop_
_geom_bond_atom_site_label_1
_geom_bond_atom_site_label_2
_geom_bond_distance
C1 N1 1.436(5)
C1 H1A 0.9600
C1 H1B 0.9600
C1 H1C 0.9600
C2 N1 1.430(5)
C2 H2A 0.9600
C2 H2B 0.9600
C2 H2C 0.9600
C3 C8 1.383(5)
C3 C4 1.389(5)
C3 N1 1.396(4)
C4 C5 1.375(5)
C4 H4 0.9300
C5 C6 1.384(5)
C5 H5 0.9300
C6 C7 1.371(5)
C6 C9 1.520(5)
C7 C8 1.391(5)
C7 H7 0.9300
C8 H8 0.9300
C9 C10 1.508(5)
C9 C18 1.528(5)
C9 H9 0.9800
C10 C11 1.374(5)
C10 C15 1.382(5)
C11 C12 1.375(5)
C11 H11 0.9300
C12 C13 1.392(6)
C12 H12 0.9300
C13 N2 1.379(6)
C13 C14 1.390(6)
C14 C15 1.379(6)
C14 H14 0.9300
C15 H15 0.9300
C16 N2 1.422(8)
C16 H16A 0.9600
C16 H16B 0.9600
C16 H16C 0.9600
C17 N2 1.434(7)
C17 H17A 0.9600
C17 H17B 0.9600
C17 H17C 0.9600
C18 C19 1.371(5)
C18 C23 1.373(5)
C19 C20 1.371(5)
C19 H19 0.9300
C20 C21 1.373(5)
C20 H20 0.9300
C21 C22 1.381(5)
C21 C24 1.464(5)
C22 C23 1.367(5)
C22 H22 0.9300
C23 H23 0.9300
C24 C25 1.339(5)
C24 H24A 0.9700
C24 H24B 0.9700
C25 C26 1.461(5)
C25 H25A 0.9700
C25 H25B 0.9700
C26 N3 1.286(5)
C26 C27 1.524(5)
C27 C28 1.515(5)
C27 C30 1.521(6)
C27 C31 1.535(5)
C28 C29 1.373(6)
C28 C32 1.381(6)
C29 C35 1.382(6)
C29 N3 1.416(5)
C30 H30A 0.9600
C30 H30B 0.9600
C30 H30C 0.9600
C31 H31A 0.9600
C31 H31B 0.9600
C31 H31C 0.9600
C32 C33 1.377(8)
C32 H32 0.9300
C33 C34 1.363(8)
C33 H33 0.9300
C34 C35 1.387(7)
C34 H34 0.9300
C35 H35 0.9300
